data_4000310
_journal_name_full 'Chemistry of Materials'
_journal_paper_doi 10.1021/cm020902u
_journal_year 2003
_chemical_formula_sum 'C44 H60 Co Li2 O8'
_chemical_formula_weight 789.73
_space_group_IT_number 2
_symmetry_cell_setting triclinic
_symmetry_space_group_name_Hall '-P 1'
_symmetry_space_group_name_H-M 'P -1'
_atom_sites_solution_hydrogens geom
_atom_sites_solution_primary direct
_atom_sites_solution_secondary difmap
_cell_angle_alpha 83.618(5)
_cell_angle_beta 83.750(5)
_cell_angle_gamma 75.875(5)
_cell_formula_units_Z 2
_cell_length_a 11.176(3)
_cell_length_b 11.198(3)
_cell_length_c 17.746(5)
_cell_measurement_temperature 168(2)
_cell_volume 2132.7(10)
_diffrn_ambient_temperature 168(2)
_diffrn_detector_area_resol_mean ?
_diffrn_measurement_device_type 'CCD area detector'
_diffrn_measurement_method 'phi and omega scans'
_diffrn_radiation_monochromator graphite
_diffrn_radiation_source 'fine-focus sealed tube'
_diffrn_radiation_type MoK\a
_diffrn_radiation_wavelength 0.71073
_diffrn_reflns_av_R_equivalents 0.0256
_diffrn_reflns_av_sigmaI/netI 0.0698
_diffrn_reflns_limit_h_max 12
_diffrn_reflns_limit_h_min -8
_diffrn_reflns_limit_k_max 9
_diffrn_reflns_limit_k_min -11
_diffrn_reflns_limit_l_max 19
_diffrn_reflns_limit_l_min -19
_diffrn_reflns_number 7604
_diffrn_reflns_theta_max 23.30
_diffrn_reflns_theta_min 1.89
_diffrn_standards_decay_% ?
_diffrn_standards_interval_count ?
_diffrn_standards_interval_time ?
_diffrn_standards_number ?
_exptl_absorpt_coefficient_mu 0.452
_exptl_absorpt_correction_T_max ?
_exptl_absorpt_correction_T_min ?
_exptl_absorpt_correction_type SADABS
_exptl_absorpt_process_details ?
_exptl_crystal_colour purple
_exptl_crystal_density_diffrn 1.230
_exptl_crystal_density_meas ?
_exptl_crystal_density_method 'not measured'
_exptl_crystal_description block
_exptl_crystal_F_000 842
_exptl_crystal_size_max 0.4
_exptl_crystal_size_mid ?
_exptl_crystal_size_min 0.4
_refine_ls_extinction_coef ?
_refine_ls_extinction_method none
_refine_ls_goodness_of_fit_ref 0.946
_refine_ls_hydrogen_treatment mixed
_refine_ls_matrix_type full
_refine_ls_number_parameters 500
_refine_ls_number_reflns 5423
_refine_ls_number_restraints 0
_refine_ls_restrained_S_all 0.946
_refine_ls_R_factor_all 0.1020
_refine_ls_R_factor_gt 0.0610
_refine_ls_shift/su_max 0.019
_refine_ls_shift/su_mean 0.001
_refine_ls_structure_factor_coef Fsqd
_refine_ls_weighting_details 'calc w=1/[\s^2^(Fo^2^)+(0.1099P)^2^+0.0000P] where P=(Fo^2^+2Fc^2^)/3'
_refine_ls_weighting_scheme calc
_refine_ls_wR_factor_gt 0.1571
_refine_ls_wR_factor_ref 0.1800
_reflns_number_gt 3314
_reflns_number_total 5423
_reflns_threshold_expression >2sigma(I)
_cod_depositor_comments
;
The following automatic conversions were performed:
'_symmetry_cell_setting' value 'Triclinic' changed to 'triclinic'
according to '/home/saulius/struct/CIF-dictionaries/cif_core.dic'
dictionary named 'cif_core.dic' version 2.4.1 from 2010-06-29.

Automatic conversion script
Id: cif_fix_enum 1527 2010-12-29 10:47:43Z saulius 
;
_cod_original_sg_symbol_H-M P-1
_cod_database_code 4000310

loop_
_symmetry_equiv_pos_as_xyz
'x, y, z'
'-x, -y, -z'

loop_
_atom_site_label
_atom_site_type_symbol
_atom_site_fract_x
_atom_site_fract_y
_atom_site_fract_z
_atom_site_U_iso_or_equiv
_atom_site_adp_type
_atom_site_occupancy
_atom_site_symmetry_multiplicity
_atom_site_calc_flag
_atom_site_refinement_flags
_atom_site_disorder_assembly
_atom_site_disorder_group
Li1 Li 1.0424(8) 0.4587(8) 0.7505(5) 0.056(2) Uani 1 1 d . . .
Li2 Li 0.6320(8) 0.8675(9) 0.7500(6) 0.066(3) Uani 1 1 d . . .
Co1 Co 0.83905(6) 0.66084(7) 0.75006(4) 0.0462(3) Uani 1 1 d . . .
O1 O 0.8725(3) 0.4864(3) 0.78866(18) 0.0510(9) Uani 1 1 d . . .
O2 O 1.0138(3) 0.6276(3) 0.71148(18) 0.0508(9) Uani 1 1 d . . .
O3 O 0.7615(3) 0.7944(3) 0.81476(19) 0.0547(9) Uani 1 1 d . . .
O4 O 0.7063(3) 0.7382(3) 0.68525(19) 0.0558(9) Uani 1 1 d . . .
O5 O 1.0882(4) 0.3594(4) 0.6635(2) 0.0716(11) Uani 1 1 d . . .
O6 O 1.1403(3) 0.4115(4) 0.8368(2) 0.0736(12) Uani 1 1 d . . .
O7 O 0.6331(4) 1.0451(4) 0.7318(3) 0.0803(12) Uani 1 1 d . . .
O8 O 0.4544(3) 0.8675(4) 0.7679(3) 0.0795(12) Uani 1 1 d . . .
C1 C 0.7993(4) 0.4324(5) 0.8363(3) 0.0486(13) Uani 1 1 d . . .
C2 C 0.6870(5) 0.5022(7) 0.8671(3) 0.0697(17) Uani 1 1 d . . .
H2 H 0.6649 0.5868 0.8533 0.084 Uiso 1 1 calc R . .
C3 C 0.6103(7) 0.4502(9) 0.9162(4) 0.093(2) Uani 1 1 d . . .
H3 H 0.5353 0.4983 0.9352 0.111 Uiso 1 1 calc R . .
C4 C 0.6424(7) 0.3268(9) 0.9383(4) 0.091(2) Uani 1 1 d . . .
H4 H 0.5896 0.2917 0.9731 0.110 Uiso 1 1 calc R . .
C5 C 0.7511(7) 0.2539(7) 0.9098(4) 0.085(2) Uani 1 1 d . . .
H5 H 0.7714 0.1700 0.9255 0.102 Uiso 1 1 calc R . .
C6 C 0.8322(5) 0.3049(6) 0.8571(3) 0.0625(15) Uani 1 1 d . . .
C7 C 0.9467(6) 0.2270(6) 0.8235(4) 0.086(2) Uani 1 1 d . . .
H7A H 0.9490 0.2398 0.7691 0.130 Uiso 1 1 calc R . .
H7B H 0.9490 0.1417 0.8393 0.130 Uiso 1 1 calc R . .
H7C H 1.0169 0.2485 0.8403 0.130 Uiso 1 1 calc R . .
C8 C 1.0684(5) 0.7001(5) 0.6636(3) 0.0490(13) Uani 1 1 d . . .
C9 C 0.9985(6) 0.8130(6) 0.6329(3) 0.0698(17) Uani 1 1 d . . .
H9 H 0.9140 0.8358 0.6471 0.084 Uiso 1 1 calc R . .
C10 C 1.0508(8) 0.8890(7) 0.5836(4) 0.088(2) Uani 1 1 d . . .
H10 H 1.0027 0.9641 0.5646 0.106 Uiso 1 1 calc R . .
C11 C 1.1730(8) 0.8569(7) 0.5614(3) 0.089(2) Uani 1 1 d . . .
H11 H 1.2083 0.9092 0.5263 0.106 Uiso 1 1 calc R . .
C12 C 1.2452(7) 0.7479(8) 0.5904(4) 0.083(2) Uani 1 1 d . . .
H12 H 1.3292 0.7272 0.5746 0.100 Uiso 1 1 calc R . .
C13 C 1.1952(5) 0.6671(6) 0.6432(3) 0.0607(15) Uani 1 1 d . . .
C14 C 1.2736(5) 0.5531(6) 0.6765(4) 0.085(2) Uani 1 1 d . . .
H14A H 1.2614 0.5506 0.7310 0.128 Uiso 1 1 calc R . .
H14B H 1.3589 0.5509 0.6605 0.128 Uiso 1 1 calc R . .
H14C H 1.2518 0.4830 0.6599 0.128 Uiso 1 1 calc R . .
C15 C 0.8062(5) 0.8250(5) 0.8726(3) 0.0563(14) Uani 1 1 d . . .
C16 C 0.9304(6) 0.8100(6) 0.8766(3) 0.0724(18) Uani 1 1 d . . .
H16 H 0.9867 0.7751 0.8380 0.087 Uiso 1 1 calc R . .
C17 C 0.9722(7) 0.8480(8) 0.9401(4) 0.101(2) Uani 1 1 d . . .
H17 H 1.0565 0.8377 0.9439 0.121 Uiso 1 1 calc R . .
C18 C 0.8860(10) 0.9011(7) 0.9971(4) 0.093(2) Uani 1 1 d . . .
H18 H 0.9134 0.9292 1.0380 0.111 Uiso 1 1 calc R . .
C19 C 0.7633(9) 0.9125(7) 0.9940(4) 0.091(2) Uani 1 1 d . . .
H19 H 0.7076 0.9446 1.0337 0.110 Uiso 1 1 calc R . .
C20 C 0.7208(7) 0.8770(6) 0.9327(3) 0.080(2) Uani 1 1 d . . .
C21 C 0.5844(7) 0.8848(9) 0.9301(4) 0.124(3) Uani 1 1 d . . .
H21A H 0.5440 0.8890 0.9806 0.186 Uiso 1 1 calc R . .
H21B H 0.5740 0.8129 0.9091 0.186 Uiso 1 1 calc R . .
H21C H 0.5484 0.9575 0.8988 0.186 Uiso 1 1 calc R . .
C22 C 0.6745(4) 0.6944(6) 0.6271(3) 0.0571(15) Uani 1 1 d . . .
C23 C 0.6899(6) 0.5704(7) 0.6227(3) 0.0758(19) Uani 1 1 d . . .
H23 H 0.7256 0.5144 0.6613 0.091 Uiso 1 1 calc R . .
C24 C 0.6517(7) 0.5270(8) 0.5596(4) 0.101(3) Uani 1 1 d . . .
H24 H 0.6609 0.4429 0.5563 0.121 Uiso 1 1 calc R . .
C25 C 0.6003(6) 0.6132(10) 0.5029(4) 0.091(2) Uani 1 1 d . . .
H25 H 0.5727 0.5860 0.4618 0.109 Uiso 1 1 calc R . .
C26 C 0.5889(6) 0.7365(9) 0.5053(4) 0.093(2) Uani 1 1 d . . .
H26 H 0.5578 0.7920 0.4652 0.111 Uiso 1 1 calc R . .
C27 C 0.6234(6) 0.7782(7) 0.5672(3) 0.0762(19) Uani 1 1 d . . .
C28 C 0.6176(8) 0.9161(8) 0.5693(4) 0.121(3) Uani 1 1 d . . .
H28A H 0.6101 0.9568 0.5189 0.181 Uiso 1 1 calc R . .
H28B H 0.6918 0.9255 0.5882 0.181 Uiso 1 1 calc R . .
H28C H 0.5472 0.9523 0.6022 0.181 Uiso 1 1 calc R . .
C29 C 1.0384(7) 0.4107(7) 0.5939(3) 0.097(2) Uani 1 1 d . . .
H29A H 1.0820 0.4718 0.5697 0.116 Uiso 1 1 calc R . .
H29B H 0.9516 0.4512 0.6032 0.116 Uiso 1 1 calc R . .
C30 C 1.0518(10) 0.3114(10) 0.5442(5) 0.134(3) Uani 1 1 d . . .
H30A H 1.1062 0.3234 0.4990 0.161 Uiso 1 1 calc R . .
H30B H 0.9720 0.3082 0.5290 0.161 Uiso 1 1 calc R . .
C31 C 1.1060(12) 0.1972(10) 0.5907(7) 0.164(5) Uani 1 1 d . . .
H31A H 1.0424 0.1549 0.6123 0.197 Uiso 1 1 calc R . .
H31B H 1.1679 0.1417 0.5602 0.197 Uiso 1 1 calc R . .
C32 C 1.1627(8) 0.2386(7) 0.6510(5) 0.115(3) Uani 1 1 d . . .
H32A H 1.1616 0.1833 0.6970 0.138 Uiso 1 1 calc R . .
H32B H 1.2477 0.2418 0.6349 0.138 Uiso 1 1 calc R . .
C33 C 1.2623(6) 0.3355(9) 0.8485(5) 0.120(3) Uani 1 1 d . . .
H33A H 1.3178 0.3378 0.8026 0.144 Uiso 1 1 calc R . .
H33B H 1.2594 0.2504 0.8642 0.144 Uiso 1 1 calc R . .
C34 C 1.3019(9) 0.3936(12) 0.9103(7) 0.176(5) Uani 1 1 d . . .
H34A H 1.3564 0.3320 0.9417 0.211 Uiso 1 1 calc R . .
H34B H 1.3450 0.4567 0.8890 0.211 Uiso 1 1 calc R . .
C35 C 1.1870(9) 0.4487(10) 0.9553(5) 0.136(3) Uani 1 1 d . . .
H35A H 1.1744 0.3953 1.0009 0.163 Uiso 1 1 calc R . .
H35B H 1.1902 0.5287 0.9699 0.163 Uiso 1 1 calc R . .
C36 C 1.0893(7) 0.4613(8) 0.9062(3) 0.099(2) Uani 1 1 d . . .
H36A H 1.0282 0.4178 0.9305 0.118 Uiso 1 1 calc R . .
H36B H 1.0485 0.5479 0.8966 0.118 Uiso 1 1 calc R . .
C37 C 0.5453(9) 1.1547(10) 0.7428(10) 0.219(7) Uani 1 1 d . . .
H37A H 0.5152 1.1552 0.7962 0.262 Uiso 1 1 calc R . .
H37B H 0.4756 1.1583 0.7138 0.262 Uiso 1 1 calc R . .
C38 C 0.5925(8) 1.2605(8) 0.7207(6) 0.121(3) Uani 1 1 d . . .
H38A H 0.5964 1.3036 0.7644 0.145 Uiso 1 1 calc R . .
H38B H 0.5415 1.3168 0.6848 0.145 Uiso 1 1 calc R . .
C39 C 0.7151(9) 1.2117(9) 0.6854(5) 0.123(3) Uani 1 1 d . . .
H39A H 0.7731 1.2587 0.6955 0.148 Uiso 1 1 calc R . .
H39B H 0.7144 1.2111 0.6308 0.148 Uiso 1 1 calc R . .
C40 C 0.7460(8) 1.0829(8) 0.7237(6) 0.133(3) Uani 1 1 d . . .
H40A H 0.8085 1.0288 0.6926 0.160 Uiso 1 1 calc R . .
H40B H 0.7764 1.0823 0.7729 0.160 Uiso 1 1 calc R . .
C41 C 0.3484(8) 0.9527(11) 0.7560(10) 0.242(8) Uani 1 1 d . . .
H41A H 0.3488 0.9813 0.7023 0.291 Uiso 1 1 calc R . .
H41B H 0.3450 1.0231 0.7841 0.291 Uiso 1 1 calc R . .
C42 C 0.2407(6) 0.9069(9) 0.7783(6) 0.126(3) Uani 1 1 d . . .
H42A H 0.1970 0.9039 0.7345 0.151 Uiso 1 1 calc R . .
H42B H 0.1851 0.9585 0.8140 0.151 Uiso 1 1 calc R . .
C43 C 0.2873(7) 0.7836(9) 0.8141(5) 0.120(3) Uani 1 1 d . . .
H43A H 0.2412 0.7259 0.8025 0.144 Uiso 1 1 calc R . .
H43B H 0.2865 0.7833 0.8688 0.144 Uiso 1 1 calc R . .
C44 C 0.4164(7) 0.7565(8) 0.7765(6) 0.131(3) Uani 1 1 d . . .
H44A H 0.4709 0.6945 0.8077 0.158 Uiso 1 1 calc R . .
H44B H 0.4179 0.7260 0.7272 0.158 Uiso 1 1 calc R . .

loop_
_atom_site_aniso_label
_atom_site_aniso_U_11
_atom_site_aniso_U_22
_atom_site_aniso_U_33
_atom_site_aniso_U_23
_atom_site_aniso_U_13
_atom_site_aniso_U_12
Li1 0.056(5) 0.051(6) 0.057(5) -0.008(4) -0.004(4) -0.004(4)
Li2 0.042(5) 0.047(6) 0.102(7) -0.011(5) -0.012(5) 0.005(4)
Co1 0.0445(4) 0.0432(5) 0.0508(4) -0.0085(3) -0.0091(3) -0.0058(3)
O1 0.046(2) 0.045(2) 0.058(2) 0.0030(16) -0.0084(17) -0.0052(17)
O2 0.047(2) 0.047(2) 0.056(2) -0.0076(17) -0.0003(16) -0.0047(17)
O3 0.050(2) 0.052(3) 0.060(2) -0.0199(18) -0.0068(17) -0.0004(17)
O4 0.056(2) 0.052(2) 0.061(2) -0.0093(17) -0.0206(17) -0.0050(18)
O5 0.086(3) 0.053(3) 0.064(2) -0.0137(19) -0.004(2) 0.009(2)
O6 0.053(2) 0.089(3) 0.066(2) -0.005(2) -0.0121(19) 0.010(2)
O7 0.062(3) 0.042(3) 0.137(4) -0.010(2) -0.016(2) -0.008(2)
O8 0.046(2) 0.054(3) 0.139(4) -0.012(2) -0.012(2) -0.008(2)
C1 0.039(3) 0.066(4) 0.044(3) -0.009(3) -0.004(2) -0.015(3)
C2 0.063(4) 0.095(5) 0.054(3) -0.007(3) 0.002(3) -0.027(4)
C3 0.083(5) 0.128(8) 0.073(4) -0.018(5) 0.000(4) -0.033(5)
C4 0.081(5) 0.143(8) 0.060(4) 0.005(5) 0.005(4) -0.054(5)
C5 0.098(5) 0.092(6) 0.074(4) 0.013(4) -0.027(4) -0.038(5)
C6 0.064(4) 0.067(5) 0.059(3) 0.010(3) -0.015(3) -0.022(3)
C7 0.078(5) 0.067(5) 0.107(5) 0.010(4) -0.012(4) -0.008(4)
C8 0.069(4) 0.036(3) 0.044(3) -0.005(2) -0.008(3) -0.013(3)
C9 0.097(5) 0.060(4) 0.058(3) 0.001(3) -0.006(3) -0.032(4)
C10 0.117(6) 0.078(5) 0.072(4) 0.006(4) -0.011(4) -0.031(5)
C11 0.133(7) 0.084(6) 0.058(4) 0.003(4) 0.010(4) -0.055(5)
C12 0.092(5) 0.092(6) 0.075(4) -0.029(4) 0.005(4) -0.037(5)
C13 0.065(4) 0.060(4) 0.058(3) -0.014(3) 0.013(3) -0.022(3)
C14 0.063(4) 0.080(5) 0.108(5) -0.014(4) 0.014(4) -0.014(4)
C15 0.072(4) 0.044(4) 0.056(3) -0.001(3) -0.015(3) -0.017(3)
C16 0.087(5) 0.090(5) 0.057(3) -0.004(3) -0.016(3) -0.049(4)
C17 0.102(6) 0.114(7) 0.108(6) 0.011(5) -0.036(5) -0.064(5)
C18 0.156(8) 0.090(6) 0.053(4) -0.005(4) -0.019(5) -0.066(6)
C19 0.130(7) 0.069(5) 0.072(4) -0.009(3) -0.014(5) -0.016(5)
C20 0.112(6) 0.073(5) 0.055(4) -0.019(3) -0.015(4) -0.014(4)
C21 0.090(6) 0.168(9) 0.089(5) -0.048(5) 0.010(4) 0.025(5)
C22 0.041(3) 0.076(5) 0.057(3) -0.014(3) -0.001(3) -0.017(3)
C23 0.090(5) 0.092(6) 0.063(4) -0.021(3) -0.005(3) -0.050(4)
C24 0.114(6) 0.115(7) 0.097(5) -0.035(5) 0.006(5) -0.066(5)
C25 0.084(5) 0.154(9) 0.053(4) -0.019(5) -0.004(3) -0.061(5)
C26 0.070(4) 0.140(8) 0.070(4) -0.012(5) -0.013(3) -0.024(5)
C27 0.071(4) 0.107(6) 0.052(3) -0.009(4) -0.016(3) -0.017(4)
C28 0.152(8) 0.099(7) 0.093(5) 0.008(5) -0.045(5) 0.012(5)
C29 0.129(6) 0.092(6) 0.066(4) -0.020(4) -0.028(4) -0.006(5)
C30 0.166(9) 0.133(10) 0.123(7) -0.064(7) 0.015(6) -0.062(7)
C31 0.237(13) 0.095(9) 0.180(10) -0.092(8) 0.076(9) -0.080(9)
C32 0.123(7) 0.064(5) 0.130(6) -0.015(5) 0.032(5) 0.015(5)
C33 0.057(4) 0.141(8) 0.126(6) 0.034(6) -0.009(4) 0.024(5)
C34 0.102(7) 0.247(15) 0.196(11) 0.075(10) -0.103(8) -0.080(8)
C35 0.134(8) 0.170(10) 0.121(7) 0.004(6) -0.070(7) -0.050(7)
C36 0.101(5) 0.129(7) 0.063(4) -0.028(4) -0.023(4) -0.008(5)
C37 0.104(7) 0.070(8) 0.47(2) -0.064(10) 0.050(10) -0.021(6)
C38 0.110(7) 0.053(6) 0.193(9) -0.014(5) -0.002(6) -0.008(5)
C39 0.129(8) 0.094(7) 0.147(7) -0.003(6) -0.005(6) -0.032(6)
C40 0.101(6) 0.066(6) 0.241(11) -0.025(6) -0.037(7) -0.019(5)
C41 0.052(5) 0.133(11) 0.52(3) 0.067(13) -0.037(9) -0.023(6)
C42 0.055(5) 0.109(8) 0.199(9) 0.007(7) -0.007(5) -0.003(5)
C43 0.089(6) 0.131(9) 0.140(7) -0.002(6) 0.000(5) -0.037(5)
C44 0.062(5) 0.092(7) 0.245(11) -0.028(7) -0.016(6) -0.022(5)
